data_1543190
loop_
_publ_author_name
'Xu, Bingjia'
'Li, Wenlang'
'He, Jiajun'
'Wu, Sikai'
'Zhu, Qiangzhong'
'Yang, Zhiyong'
'Wu, Yuan-Chun'
'Zhang, Yi'
'Jin, Chongjun'
'Lu, Po-Yen'
'Chi, Zhenguo'
'Liu, Siwei'
'Xu, Jiarui'
'Bryce, Martin R.'

_publ_section_title
;
 Achieving very bright mechanoluminescence from purely organic
 luminophores with aggregation-induced emission by crystal design
;
_journal_issue 8
_journal_name_full 'Chem. Sci.'
_journal_page_first 5307
_journal_paper_doi 10.1039/C6SC01325B
_journal_volume 7
_journal_year 2016
_chemical_formula_sum 'C27 H18 O'
_chemical_formula_weight 358.41
_chemical_name_systematic p-FP2A
_space_group_IT_number 14
_symmetry_cell_setting monoclinic
_symmetry_space_group_name_Hall '-P 2ybc'
_symmetry_space_group_name_H-M 'P 1 21/c 1'
_atom_sites_solution_hydrogens geom
_atom_sites_solution_primary direct
_atom_sites_solution_secondary difmap
_audit_creation_method SHELXL-97
_audit_update_record
;
2016-03-15 deposited with the CCDC.
2016-04-26 downloaded from the CCDC.
;
_cell_angle_alpha 90.00
_cell_angle_beta 103.70
_cell_angle_gamma 90.00
_cell_formula_units_Z 4
_cell_length_a 11.475
_cell_length_b 8.270
_cell_length_c 20.338
_cell_measurement_reflns_used 7203
_cell_measurement_temperature 153(2)
_cell_measurement_theta_max 73.6060
_cell_measurement_theta_min 3.9580
_cell_volume 1875.129
_computing_structure_refinement 'SHELXL-97 (Sheldrick, 1997)'
_computing_structure_solution 'SHELXS-97 (Sheldrick, 1990)'
_diffrn_ambient_temperature 153(2)
_diffrn_measured_fraction_theta_full 0.9889
_diffrn_measured_fraction_theta_max 0.9642
_diffrn_measurement_device_type 'multiwire proportional'
_diffrn_radiation_monochromator graphite
_diffrn_radiation_source 'fine-focus sealed tube'
_diffrn_radiation_type CuK\a
_diffrn_radiation_wavelength 1.54178
_diffrn_reflns_av_R_equivalents 0.0167
_diffrn_reflns_av_sigmaI/netI 0.0161
_diffrn_reflns_limit_h_max 13
_diffrn_reflns_limit_h_min -11
_diffrn_reflns_limit_k_max 10
_diffrn_reflns_limit_k_min -5
_diffrn_reflns_limit_l_max 25
_diffrn_reflns_limit_l_min -24
_diffrn_reflns_number 10283
_diffrn_reflns_theta_full 66.9682
_diffrn_reflns_theta_max 73.74
_diffrn_reflns_theta_min 3.97
_exptl_absorpt_coefficient_mu 0.585
_exptl_absorpt_correction_T_max 0.8349
_exptl_absorpt_correction_T_min 0.7912
_exptl_absorpt_correction_type multi-scan
_exptl_absorpt_process_details multi-scan
_exptl_crystal_density_diffrn 1.269
_exptl_crystal_density_method 'not measured'
_exptl_crystal_description block
_exptl_crystal_F_000 752
_exptl_crystal_size_max 0.42
_exptl_crystal_size_mid 0.42
_exptl_crystal_size_min 0.32
_refine_diff_density_max 0.194
_refine_diff_density_min -0.194
_refine_diff_density_rms 0.031
_refine_ls_extinction_method none
_refine_ls_goodness_of_fit_ref 1.034
_refine_ls_hydrogen_treatment mixed
_refine_ls_matrix_type full
_refine_ls_number_parameters 253
_refine_ls_number_reflns 3667
_refine_ls_number_restraints 0
_refine_ls_restrained_S_all 1.034
_refine_ls_R_factor_all 0.0408
_refine_ls_R_factor_gt 0.0384
_refine_ls_shift/su_max 0.000
_refine_ls_shift/su_mean 0.000
_refine_ls_structure_factor_coef Fsqd
_refine_ls_weighting_details 'calc w=1/[\s^2^(Fo^2^)+(0.0507P)^2^+0.5077P] where P=(Fo^2^+2Fc^2^)/3'
_refine_ls_weighting_scheme calc
_refine_ls_wR_factor_gt 0.0976
_refine_ls_wR_factor_ref 0.0997
_reflns_number_gt 3405
_reflns_number_total 3667
_reflns_threshold_expression >2sigma(I)
_cod_data_source_file c6sc01325b2.cif
_cod_data_source_block p-FP2A
_cod_depositor_comments
;
The following automatic conversions were performed:

'_symmetry_cell_setting' value 'Monoclinic' changed to 'monoclinic'
according to
/usr/data/users/saulius/crontab/automatic-downloads/rss-feeds/RSC/lib/dictionaries/cif_core.dic
dictionary named 'cif_core.dic' version 2.4.2 from 2011-04-26.

Automatic conversion script
Id: cif_fix_values 4268 2015-11-12 08:31:59Z antanas 

 Adding full bibliography for 1543189--1543193.cif.
;
_cod_original_cell_volume 1875.3
_cod_original_sg_symbol_H-M P2(1)/c
_cod_database_code 1543190

loop_
_symmetry_equiv_pos_as_xyz
'x, y, z'
'-x, y+1/2, -z+1/2'
'-x, -y, -z'
'x, -y-1/2, z-1/2'

loop_
_atom_site_label
_atom_site_type_symbol
_atom_site_fract_x
_atom_site_fract_y
_atom_site_fract_z
_atom_site_U_iso_or_equiv
_atom_site_adp_type
_atom_site_occupancy
_atom_site_symmetry_multiplicity
_atom_site_calc_flag
_atom_site_refinement_flags
O1 O -0.16954(9) 0.50964(13) 0.01767(5) 0.0500(3) Uani 1 1 d .
C21 C 0.10901(10) 0.71703(13) 0.23180(5) 0.0275(2) Uani 1 1 d .
C3 C 0.42176(9) 1.11188(14) 0.29268(5) 0.0279(2) Uani 1 1 d .
C14 C 0.21289(9) 0.77413(14) 0.28589(5) 0.0270(2) Uani 1 1 d .
C12 C 0.24979(9) 1.01647(13) 0.21643(5) 0.0259(2) Uani 1 1 d .
C7 C 0.33984(9) 1.13568(13) 0.22605(5) 0.0274(2) Uani 1 1 d .
C25 C -0.10125(10) 0.72239(16) 0.17678(6) 0.0349(3) Uani 1 1 d .
H25 H -0.1790 0.7555 0.1759 0.042 Uiso 1 1 calc R
C22 C 0.12997(10) 0.61915(14) 0.17983(6) 0.0315(3) Uani 1 1 d .
H22 H 0.2072 0.5821 0.1816 0.038 Uiso 1 1 calc R
C13 C 0.27300(9) 0.90961(13) 0.27730(5) 0.0259(2) Uani 1 1 d .
C5 C 0.44014(10) 0.94155(15) 0.39104(5) 0.0304(2) Uani 1 1 d .
H5 H 0.4123 0.8583 0.4140 0.036 Uiso 1 1 calc R
C9 C 0.25054(11) 1.25537(15) 0.11925(6) 0.0344(3) Uani 1 1 d .
H9 H 0.2500 1.3340 0.0865 0.041 Uiso 1 1 calc R
C8 C 0.34104(11) 1.25425(15) 0.17819(6) 0.0330(3) Uani 1 1 d .
H8 H 0.4014 1.3318 0.1854 0.040 Uiso 1 1 calc R
C6 C 0.54214(10) 1.02907(16) 0.42209(6) 0.0336(3) Uani 1 1 d .
H6 H 0.5824 1.0032 0.4661 0.040 Uiso 1 1 calc R
C24 C -0.07924(10) 0.62997(14) 0.12400(6) 0.0320(3) Uani 1 1 d .
C26 C -0.00781(10) 0.76558(15) 0.23073(6) 0.0329(3) Uani 1 1 d .
H26 H -0.0230 0.8268 0.2661 0.039 Uiso 1 1 calc R
C11 C 0.15903(10) 1.01963(14) 0.15689(5) 0.0297(2) Uani 1 1 d .
H11 H 0.0982 0.9426 0.1493 0.036 Uiso 1 1 calc R
C10 C 0.16074(10) 1.13911(15) 0.10917(6) 0.0327(3) Uani 1 1 d .
H10 H 0.1004 1.1413 0.0696 0.039 Uiso 1 1 calc R
C27 C -0.17903(11) 0.58995(16) 0.06587(6) 0.0389(3) Uani 1 1 d .
H27 H -0.2548 0.6293 0.0663 0.047 Uiso 1 1 calc R
C4 C 0.38034(9) 0.98098(13) 0.32482(5) 0.0265(2) Uani 1 1 d .
C15 C 0.24557(10) 0.66994(14) 0.34739(5) 0.0292(2) Uani 1 1 d .
C23 C 0.03707(11) 0.57695(15) 0.12583(6) 0.0337(3) Uani 1 1 d .
H23 H 0.0519 0.5136 0.0909 0.040 Uiso 1 1 calc R
C20 C 0.17625(11) 0.67335(15) 0.39499(6) 0.0346(3) Uani 1 1 d .
H20 H 0.1073 0.7364 0.3872 0.042 Uiso 1 1 calc R
C16 C 0.34524(11) 0.56857(16) 0.35844(6) 0.0389(3) Uani 1 1 d .
H16 H 0.3906 0.5619 0.3262 0.047 Uiso 1 1 calc R
C1 C 0.58494(10) 1.15383(16) 0.38877(6) 0.0355(3) Uani 1 1 d .
H1 H 0.6545 1.2084 0.4101 0.043 Uiso 1 1 calc R
C2 C 0.52442(10) 1.19772(15) 0.32368(6) 0.0340(3) Uani 1 1 d .
H2 H 0.5519 1.2825 0.3014 0.041 Uiso 1 1 calc R
C17 C 0.37724(13) 0.47736(17) 0.41735(7) 0.0452(3) Uani 1 1 d .
H17 H 0.4441 0.4102 0.4245 0.054 Uiso 1 1 calc R
C19 C 0.20948(12) 0.58306(17) 0.45405(6) 0.0425(3) Uani 1 1 d .
H19 H 0.1637 0.5881 0.4861 0.051 Uiso 1 1 calc R
C18 C 0.30999(13) 0.48607(17) 0.46541(7) 0.0446(3) Uani 1 1 d .
H18 H 0.3325 0.4267 0.5052 0.054 Uiso 1 1 calc R

loop_
_atom_site_aniso_label
_atom_site_aniso_U_11
_atom_site_aniso_U_22
_atom_site_aniso_U_33
_atom_site_aniso_U_23
_atom_site_aniso_U_13
_atom_site_aniso_U_12
O1 0.0529(6) 0.0533(6) 0.0347(5) 0.0000(4) -0.0079(4) -0.0056(5)
C21 0.0271(5) 0.0278(5) 0.0269(5) 0.0039(4) 0.0049(4) -0.0025(4)
C3 0.0250(5) 0.0330(6) 0.0267(5) -0.0036(4) 0.0077(4) 0.0009(4)
C14 0.0251(5) 0.0311(6) 0.0252(5) -0.0010(4) 0.0064(4) 0.0013(4)
C12 0.0261(5) 0.0279(5) 0.0246(5) -0.0010(4) 0.0076(4) 0.0017(4)
C7 0.0261(5) 0.0306(6) 0.0267(5) -0.0022(4) 0.0085(4) 0.0011(4)
C25 0.0252(5) 0.0426(7) 0.0365(6) 0.0058(5) 0.0065(5) -0.0016(5)
C22 0.0280(5) 0.0334(6) 0.0320(6) -0.0007(5) 0.0047(4) 0.0009(4)
C13 0.0240(5) 0.0313(6) 0.0224(5) -0.0014(4) 0.0052(4) 0.0019(4)
C5 0.0275(5) 0.0390(6) 0.0247(5) -0.0013(4) 0.0064(4) 0.0016(4)
C9 0.0387(6) 0.0345(6) 0.0311(6) 0.0067(5) 0.0109(5) 0.0023(5)
C8 0.0330(6) 0.0334(6) 0.0338(6) 0.0018(5) 0.0101(5) -0.0034(5)
C6 0.0273(5) 0.0478(7) 0.0244(5) -0.0065(5) 0.0033(4) 0.0042(5)
C24 0.0311(6) 0.0316(6) 0.0306(6) 0.0066(5) 0.0020(4) -0.0056(4)
C26 0.0297(6) 0.0390(6) 0.0304(6) -0.0002(5) 0.0082(5) -0.0001(5)
C11 0.0292(5) 0.0321(6) 0.0268(5) -0.0003(4) 0.0046(4) -0.0012(4)
C10 0.0332(6) 0.0390(6) 0.0244(5) 0.0014(5) 0.0039(4) 0.0039(5)
C27 0.0360(6) 0.0395(7) 0.0358(6) 0.0098(5) -0.0020(5) -0.0071(5)
C4 0.0233(5) 0.0315(6) 0.0252(5) -0.0044(4) 0.0065(4) 0.0017(4)
C15 0.0298(5) 0.0290(6) 0.0270(5) -0.0001(4) 0.0034(4) -0.0039(4)
C23 0.0366(6) 0.0325(6) 0.0298(6) -0.0014(5) 0.0036(5) -0.0009(5)
C20 0.0335(6) 0.0375(6) 0.0329(6) 0.0026(5) 0.0082(5) -0.0023(5)
C16 0.0390(7) 0.0425(7) 0.0348(6) 0.0028(5) 0.0080(5) 0.0070(5)
C1 0.0250(5) 0.0459(7) 0.0343(6) -0.0117(5) 0.0047(4) -0.0030(5)
C2 0.0291(6) 0.0380(6) 0.0355(6) -0.0046(5) 0.0090(5) -0.0051(5)
C17 0.0484(8) 0.0424(7) 0.0400(7) 0.0054(6) 0.0007(6) 0.0105(6)
C19 0.0486(7) 0.0482(8) 0.0319(6) 0.0049(5) 0.0119(5) -0.0066(6)
C18 0.0565(8) 0.0408(7) 0.0314(6) 0.0085(5) 0.0002(6) -0.0037(6)

loop_
_atom_type_symbol
_atom_type_description
_atom_type_scat_dispersion_real
_atom_type_scat_dispersion_imag
_atom_type_scat_source
C C 0.0181 0.0091 'International Tables Vol C Tables 4.2.6.8 and 6.1.1.4'
H H 0.0000 0.0000 'International Tables Vol C Tables 4.2.6.8 and 6.1.1.4'
O O 0.0492 0.0322 'International Tables Vol C Tables 4.2.6.8 and 6.1.1.4'

loop_
_geom_angle_atom_site_label_1
_geom_angle_atom_site_label_2
_geom_angle_atom_site_label_3
_geom_angle
C26 C21 C22 119.49(10)
C26 C21 C14 121.12(10)
C22 C21 C14 119.34(10)
C2 C3 C4 121.72(10)
C2 C3 C7 129.64(11)
C4 C3 C7 108.64(9)
C13 C14 C15 123.63(10)
C13 C14 C21 120.69(10)
C15 C14 C21 115.66(9)
C11 C12 C7 118.61(10)
C11 C12 C13 132.80(10)
C7 C12 C13 108.57(9)
C8 C7 C12 121.85(10)
C8 C7 C3 129.29(10)
C12 C7 C3 108.83(9)
C26 C25 C24 120.35(11)
C26 C25 H25 119.8
C24 C25 H25 119.8
C23 C22 C21 120.60(11)
C23 C22 H22 119.7
C21 C22 H22 119.7
C14 C13 C12 127.09(10)
C14 C13 C4 127.77(10)
C12 C13 C4 105.08(9)
C6 C5 C4 118.91(11)
C6 C5 H5 120.5
C4 C5 H5 120.5
C8 C9 C10 120.03(11)
C8 C9 H9 120.0
C10 C9 H9 120.0
C7 C8 C9 118.82(11)
C7 C8 H8 120.6
C9 C8 H8 120.6
C1 C6 C5 121.44(11)
C1 C6 H6 119.3
C5 C6 H6 119.3
C25 C24 C23 119.97(11)
C25 C24 C27 119.61(11)
C23 C24 C27 120.42(11)
C25 C26 C21 119.89(11)
C25 C26 H26 120.1
C21 C26 H26 120.1
C10 C11 C12 119.20(11)
C10 C11 H11 120.4
C12 C11 H11 120.4
C11 C10 C9 121.48(11)
C11 C10 H10 119.3
C9 C10 H10 119.3
O1 C27 C24 124.79(13)
O1 C27 H27 117.6
C24 C27 H27 117.6
C5 C4 C3 119.03(10)
C5 C4 C13 132.23(10)
C3 C4 C13 108.74(9)
C20 C15 C16 118.88(11)
C20 C15 C14 120.01(10)
C16 C15 C14 121.12(10)
C22 C23 C24 119.63(11)
C22 C23 H23 120.2
C24 C23 H23 120.2
C19 C20 C15 120.38(12)
C19 C20 H20 119.8
C15 C20 H20 119.8
C17 C16 C15 120.34(12)
C17 C16 H16 119.8
C15 C16 H16 119.8
C6 C1 C2 120.33(11)
C6 C1 H1 119.8
C2 C1 H1 119.8
C1 C2 C3 118.47(11)
C1 C2 H2 120.8
C3 C2 H2 120.8
C18 C17 C16 120.21(13)
C18 C17 H17 119.9
C16 C17 H17 119.9
C18 C19 C20 120.35(12)
C18 C19 H19 119.8
C20 C19 H19 119.8
C19 C18 C17 119.76(12)
C19 C18 H18 120.1
C17 C18 H18 120.1

loop_
_geom_bond_atom_site_label_1
_geom_bond_atom_site_label_2
_geom_bond_distance
O1 C27 1.2101(17)
C21 C26 1.3945(16)
C21 C22 1.3969(16)
C21 C14 1.4943(15)
C3 C2 1.3919(16)
C3 C4 1.4045(16)
C3 C7 1.4682(15)
C14 C13 1.3486(16)
C14 C15 1.4918(15)
C12 C11 1.3980(15)
C12 C7 1.4079(15)
C12 C13 1.4928(14)
C7 C8 1.3841(16)
C25 C26 1.3870(16)
C25 C24 1.3889(18)
C25 H25 0.9300
C22 C23 1.3819(16)
C22 H22 0.9300
C13 C4 1.4952(14)
C5 C6 1.3938(16)
C5 C4 1.3976(15)
C5 H5 0.9300
C9 C8 1.3876(17)
C9 C10 1.3887(17)
C9 H9 0.9300
C8 H8 0.9300
C6 C1 1.3866(18)
C6 H6 0.9300
C24 C23 1.3969(17)
C24 C27 1.4755(16)
C26 H26 0.9300
C11 C10 1.3885(16)
C11 H11 0.9300
C10 H10 0.9300
C27 H27 0.9300
C15 C20 1.3913(16)
C15 C16 1.3927(17)
C23 H23 0.9300
C20 C19 1.3887(17)
C20 H20 0.9300
C16 C17 1.3896(18)
C16 H16 0.9300
C1 C2 1.3895(17)
C1 H1 0.9300
C2 H2 0.9300
C17 C18 1.383(2)
C17 H17 0.9300
C19 C18 1.379(2)
C19 H19 0.9300
C18 H18 0.9300

loop_
_geom_torsion_atom_site_label_1
_geom_torsion_atom_site_label_2
_geom_torsion_atom_site_label_3
_geom_torsion_atom_site_label_4
_geom_torsion
C26 C21 C14 C13 -91.11(13)
C22 C21 C14 C13 86.04(14)
C26 C21 C14 C15 90.41(13)
C22 C21 C14 C15 -92.44(12)
C11 C12 C7 C8 -0.42(16)
C13 C12 C7 C8 -179.06(10)
C11 C12 C7 C3 177.80(9)
C13 C12 C7 C3 -0.84(12)
C2 C3 C7 C8 -3.1(2)
C4 C3 C7 C8 176.43(11)
C2 C3 C7 C12 178.85(11)
C4 C3 C7 C12 -1.61(12)
C26 C21 C22 C23 3.25(17)
C14 C21 C22 C23 -173.95(10)
C15 C14 C13 C12 177.14(10)
C21 C14 C13 C12 -1.22(17)
C15 C14 C13 C4 0.33(17)
C21 C14 C13 C4 -178.02(10)
C11 C12 C13 C14 7.03(19)
C7 C12 C13 C14 -174.59(10)
C11 C12 C13 C4 -175.58(11)
C7 C12 C13 C4 2.80(11)
C12 C7 C8 C9 0.20(17)
C3 C7 C8 C9 -177.63(11)
C10 C9 C8 C7 0.14(18)
C4 C5 C6 C1 0.12(17)
C26 C25 C24 C23 1.45(18)
C26 C25 C24 C27 -177.87(11)
C24 C25 C26 C21 0.47(18)
C22 C21 C26 C25 -2.80(17)
C14 C21 C26 C25 174.34(11)
C7 C12 C11 C10 0.30(16)
C13 C12 C11 C10 178.55(11)
C12 C11 C10 C9 0.03(17)
C8 C9 C10 C11 -0.25(18)
C25 C24 C27 O1 -179.52(12)
C23 C24 C27 O1 1.15(19)
C6 C5 C4 C3 -2.71(16)
C6 C5 C4 C13 177.95(11)
C2 C3 C4 C5 3.49(16)
C7 C3 C4 C5 -176.09(9)
C2 C3 C4 C13 -177.03(10)
C7 C3 C4 C13 3.39(12)
C14 C13 C4 C5 -7.05(19)
C12 C13 C4 C5 175.58(11)
C14 C13 C4 C3 173.56(11)
C12 C13 C4 C3 -3.80(11)
C13 C14 C15 C20 105.33(13)
C21 C14 C15 C20 -76.24(14)
C13 C14 C15 C16 -74.47(15)
C21 C14 C15 C16 103.97(13)
C21 C22 C23 C24 -1.34(18)
C25 C24 C23 C22 -1.02(18)
C27 C24 C23 C22 178.30(11)
C16 C15 C20 C19 3.12(18)
C14 C15 C20 C19 -176.68(11)
C20 C15 C16 C17 -2.48(19)
C14 C15 C16 C17 177.32(12)
C5 C6 C1 C2 1.84(18)
C6 C1 C2 C3 -1.11(17)
C4 C3 C2 C1 -1.56(17)
C7 C3 C2 C1 177.92(11)
C15 C16 C17 C18 0.3(2)
C15 C20 C19 C18 -1.5(2)
C20 C19 C18 C17 -0.7(2)
C16 C17 C18 C19 1.4(2)
